data_1504813
loop_
_publ_author_name
'Tian, Xu'
'Jiang, Kun'
'Peng, Jing'
'Du, Wei'
'Chen, Ying-Chun'

_publ_section_title
;
 Organocatalytic stereoselective mannich reaction of 3-substituted
 oxindoles.
;
_journal_issue 16
_journal_name_full 'Organic letters'
_journal_page_first 3583
_journal_page_last 3586
_journal_paper_doi 10.1021/ol801351j
_journal_volume 10
_journal_year 2008
_chemical_absolute_configuration ad
_chemical_formula_sum 'C30 H34.5 N2 O5.25 S'
_chemical_formula_weight 539.12
_chemical_name_systematic ?
_space_group_IT_number 4
_symmetry_cell_setting monoclinic
_symmetry_space_group_name_Hall 'P 2yb'
_symmetry_space_group_name_H-M 'P 1 21 1'
_atom_sites_solution_hydrogens geom
_atom_sites_solution_primary direct
_atom_sites_solution_secondary difmap
_audit_creation_method SHELXL-97
_cell_angle_alpha 90.00
_cell_angle_beta 103.882(1)
_cell_angle_gamma 90.00
_cell_formula_units_Z 2
_cell_length_a 10.6584(3)
_cell_length_b 9.0870(3)
_cell_length_c 15.1023(5)
_cell_measurement_reflns_used 12693
_cell_measurement_temperature 153(2)
_cell_measurement_theta_max 27.49
_cell_measurement_theta_min 3.00
_cell_volume 1419.98(8)
_computing_cell_refinement 'Rapid Auto Version 3.0 (Rigaku 2004)'
_computing_data_collection 'Rapid Auto Version 3.0 (Rigaku 2004)'
_computing_data_reduction 'Rapid Auto Version 3.0 (Rigaku 2004)'
_computing_molecular_graphics 'Siemens SHELXTL'
_computing_publication_material 'Siemens SHELXTL'
_computing_structure_refinement 'SHELXL-97 (Sheldrick, 1997)'
_computing_structure_solution 'SHELXS-97 (Sheldrick, 1990)'
_diffrn_ambient_temperature 153(2)
_diffrn_measured_fraction_theta_full 0.996
_diffrn_measured_fraction_theta_max 0.996
_diffrn_measurement_device_type 'Rigaku RAXIS-RAPID'
_diffrn_measurement_method '\w scans'
_diffrn_radiation_monochromator graphite
_diffrn_radiation_source 'Rotating Anode'
_diffrn_radiation_type MoK\a
_diffrn_radiation_wavelength 0.71073
_diffrn_reflns_av_R_equivalents 0.0165
_diffrn_reflns_av_sigmaI/netI 0.0228
_diffrn_reflns_limit_h_max 13
_diffrn_reflns_limit_h_min -13
_diffrn_reflns_limit_k_max 11
_diffrn_reflns_limit_k_min -11
_diffrn_reflns_limit_l_max 19
_diffrn_reflns_limit_l_min -19
_diffrn_reflns_number 13932
_diffrn_reflns_theta_full 27.48
_diffrn_reflns_theta_max 27.48
_diffrn_reflns_theta_min 3.00
_diffrn_standards_decay_% 0
_diffrn_standards_interval_count 0
_diffrn_standards_interval_time 0
_diffrn_standards_number 0
_exptl_absorpt_coefficient_mu 0.156
_exptl_absorpt_correction_T_max 0.9517
_exptl_absorpt_correction_T_min 0.9218
_exptl_absorpt_correction_type empirical
_exptl_crystal_density_diffrn 1.261
_exptl_crystal_density_method 'not measured'
_exptl_crystal_F_000 573
_exptl_crystal_size_max 0.53
_exptl_crystal_size_mid 0.48
_exptl_crystal_size_min 0.32
_refine_diff_density_max 0.185
_refine_diff_density_min -0.152
_refine_diff_density_rms 0.030
_refine_ls_abs_structure_details 'Flack H D (1983), Acta Cryst. A39, 876-881'
_refine_ls_abs_structure_Flack 0.04(6)
_refine_ls_extinction_coef 0.022(2)
_refine_ls_extinction_expression Fc^*^=kFc[1+0.001xFc^2^\l^3^/sin(2\q)]^-1/4^
_refine_ls_extinction_method SHELXL
_refine_ls_goodness_of_fit_ref 0.997
_refine_ls_hydrogen_treatment mixed
_refine_ls_matrix_type full
_refine_ls_number_parameters 465
_refine_ls_number_reflns 6411
_refine_ls_number_restraints 31
_refine_ls_restrained_S_all 1.009
_refine_ls_R_factor_all 0.0342
_refine_ls_R_factor_gt 0.0294
_refine_ls_shift/su_max 0.001
_refine_ls_shift/su_mean 0.000
_refine_ls_structure_factor_coef Fsqd
_refine_ls_weighting_details 'calc w=1/[\s^2^(Fo^2^)+(0.0528P)^2^+0.1496P] where P=(Fo^2^+2Fc^2^)/3'
_refine_ls_weighting_scheme calc
_refine_ls_wR_factor_gt 0.0762
_refine_ls_wR_factor_ref 0.0848
_reflns_number_gt 5945
_reflns_number_total 6411
_reflns_threshold_expression >2sigma(I)
_cod_data_source_file ol801351j-file004.cif
_cod_data_source_block 4r
_cod_depositor_comments
;
 Marking attached hydrogen atoms.

 Antanas Vaitkus,
 2017-07-12

The following automatic conversions were performed:

'_symmetry_cell_setting' value 'Monoclinic' changed to 'monoclinic'
according to /home/saulius/struct/CIF-dictionaries/cif_core.dic
dictionary named 'cif_core.dic' version 2.4.1 from 2010-06-29.

Automatic conversion script
Id: cif_fix_values 1715 2011-07-08 13:25:40Z adriana 
;
_cod_original_sg_symbol_H-M P2(1)
_cod_original_formula_sum 'C30 H34.50 N2 O5.25 S'
_cod_database_code 1504813

loop_
_symmetry_equiv_pos_as_xyz
'x, y, z'
'-x, y+1/2, -z'

loop_
_atom_site_label
_atom_site_type_symbol
_atom_site_fract_x
_atom_site_fract_y
_atom_site_fract_z
_atom_site_U_iso_or_equiv
_atom_site_adp_type
_atom_site_occupancy
_atom_site_symmetry_multiplicity
_atom_site_calc_flag
_atom_site_refinement_flags
_atom_site_disorder_assembly
_atom_site_disorder_group
_atom_site_attached_hydrogens
O1 O 0.21735(10) 0.71225(14) 0.17251(8) 0.0414(3) Uani 1 1 d . . . 0
O2 O -0.11189(9) 0.74943(13) 0.27368(7) 0.0317(2) Uani 1 1 d . . . 0
O3 O 0.01123(11) 0.86675(14) 0.19358(9) 0.0497(3) Uani 1 1 d . . . 0
O4 O 0.54954(9) 0.46276(13) 0.09015(7) 0.0337(2) Uani 1 1 d . B . 0
O5 O 0.53825(11) 0.27261(15) 0.18635(8) 0.0448(3) Uani 1 1 d . B . 0
N1 N 0.07576(10) 0.64651(14) 0.26238(7) 0.0266(2) Uani 1 1 d . . . 0
N2 N 0.40712(11) 0.47182(16) 0.17425(8) 0.0324(3) Uani 1 1 d . B . 0
C1 C 0.19140(12) 0.63879(16) 0.23174(9) 0.0296(3) Uani 1 1 d . . . 0
C2 C 0.27772(12) 0.52073(17) 0.28694(9) 0.0281(3) Uani 1 1 d . B . 0
C3 C 0.19192(12) 0.45478(17) 0.34219(8) 0.0274(3) Uani 1 1 d . . . 0
C4 C 0.21504(14) 0.33602(18) 0.40090(10) 0.0349(3) Uani 1 1 d . . . 0
H4 H 0.2955 0.2858 0.4126 0.042 Uiso 1 1 calc R . . 0
C5 C 0.11822(16) 0.29117(19) 0.44276(10) 0.0398(4) Uani 1 1 d . . . 0
H5 H 0.1318 0.2084 0.4823 0.048 Uiso 1 1 calc R . . 0
C6 C 0.00238(14) 0.36702(18) 0.42678(10) 0.0377(3) Uani 1 1 d . . . 0
H6 H -0.0627 0.3353 0.4558 0.045 Uiso 1 1 calc R . . 0
C7 C -0.02109(13) 0.48873(17) 0.36921(9) 0.0317(3) Uani 1 1 d . . . 0
H7 H -0.1004 0.5411 0.3592 0.038 Uiso 1 1 calc R . . 0
C8 C 0.07510(12) 0.53085(16) 0.32700(8) 0.0255(2) Uani 1 1 d . . . 0
C9 C 0.39955(13) 0.59664(19) 0.34789(10) 0.0358(3) Uani 1 1 d D . . 0
H9A H 0.4647 0.5201 0.3724 0.043 Uiso 1 1 calc R A 1 0
H9B H 0.4372 0.6632 0.3092 0.043 Uiso 1 1 calc R A 1 0
C10 C 0.3737(12) 0.6841(7) 0.4267(3) 0.0342(13) Uani 0.675(12) 1 d PD B 1 0
C11 C 0.3247(5) 0.8273(4) 0.4166(5) 0.0475(10) Uani 0.675(12) 1 d PD B 1 0
H11 H 0.3060 0.8720 0.3581 0.057 Uiso 0.675(12) 1 calc PR B 1 0
C12 C 0.3030(5) 0.9048(6) 0.4894(6) 0.0634(19) Uani 0.675(12) 1 d PD B 1 0
H12 H 0.2648 0.9997 0.4794 0.076 Uiso 0.675(12) 1 calc PR B 1 0
C13 C 0.3345(4) 0.8496(7) 0.5751(5) 0.0555(15) Uani 0.675(12) 1 d PD B 1 0
H13 H 0.3194 0.9053 0.6247 0.067 Uiso 0.675(12) 1 calc PR B 1 0
C14 C 0.3890(4) 0.7114(7) 0.5894(3) 0.0439(11) Uani 0.675(12) 1 d PD B 1 0
H14 H 0.4122 0.6711 0.6491 0.053 Uiso 0.675(12) 1 calc PR B 1 0
C15 C 0.4097(5) 0.6314(6) 0.5154(2) 0.0340(9) Uani 0.675(12) 1 d PD B 1 0
H15 H 0.4499 0.5376 0.5261 0.041 Uiso 0.675(12) 1 calc PR B 1 0
C10' C 0.374(2) 0.7100(12) 0.4121(5) 0.030(2) Uani 0.325(12) 1 d PD B 2 0
C11' C 0.3149(8) 0.8432(7) 0.3811(6) 0.0298(16) Uani 0.325(12) 1 d PD B 2 0
H11' H 0.2960 0.8662 0.3180 0.036 Uiso 0.325(12) 1 calc PR B 2 0
C12' C 0.2837(8) 0.9409(7) 0.4416(8) 0.044(2) Uani 0.325(12) 1 d PD B 2 0
H12' H 0.2439 1.0316 0.4196 0.052 Uiso 0.325(12) 1 calc PR B 2 0
C13' C 0.3081(10) 0.9113(11) 0.5318(7) 0.044(3) Uani 0.325(12) 1 d PD B 2 0
H13' H 0.2899 0.9830 0.5727 0.053 Uiso 0.325(12) 1 calc PR B 2 0
C14' C 0.3596(7) 0.7769(11) 0.5645(5) 0.0376(18) Uani 0.325(12) 1 d PD B 2 0
H14' H 0.3769 0.7549 0.6278 0.045 Uiso 0.325(12) 1 calc PR B 2 0
C15' C 0.3856(11) 0.6741(10) 0.5027(5) 0.041(2) Uani 0.325(12) 1 d PD B 2 0
H15' H 0.4117 0.5775 0.5232 0.050 Uiso 0.325(12) 1 calc PR B 2 0
C16 C 0.31948(11) 0.40542(17) 0.22358(8) 0.0294(3) Uani 1 1 d D . . 0
H16 H 0.3700 0.3282 0.2642 0.035 Uiso 1 1 calc R B 1 0
S1 S 0.15057(12) 0.16853(14) 0.19275(8) 0.0389(3) Uani 0.546(3) 1 d PD B 1 0
C17 C 0.2091(5) 0.3290(5) 0.1615(2) 0.036(3) Uani 0.546(3) 1 d PD B 1 0
C18 C 0.1450(7) 0.3704(8) 0.0762(3) 0.0448(16) Uani 0.546(3) 1 d PD B 1 0
H18 H 0.1618 0.4590 0.0477 0.054 Uiso 0.546(3) 1 calc PR B 1 0
C19 C 0.0500(8) 0.2660(10) 0.0344(8) 0.0364(14) Uani 0.546(3) 1 d PD B 1 0
H19 H 0.0055 0.2686 -0.0281 0.044 Uiso 0.546(3) 1 calc PR B 1 0
C20 C 0.0298(8) 0.1603(11) 0.0952(5) 0.0365(18) Uani 0.546(3) 1 d PD B 1 0
H20 H -0.0406 0.0931 0.0844 0.044 Uiso 0.546(3) 1 calc PR B 1 0
S1' S 0.1377(3) 0.3992(3) 0.05227(15) 0.0443(5) Uani 0.454(3) 1 d PD B 2 0
C17' C 0.2068(5) 0.3319(6) 0.1592(3) 0.027(3) Uani 0.454(3) 1 d PD B 2 0
C18' C 0.1414(7) 0.2067(6) 0.1692(4) 0.0528(19) Uani 0.454(3) 1 d PD B 2 0
H18' H 0.1564 0.1550 0.2254 0.063 Uiso 0.454(3) 1 calc PR B 2 0
C19' C 0.0493(10) 0.1579(12) 0.0902(6) 0.037(2) Uani 0.454(3) 1 d PD B 2 0
H19' H 0.0127 0.0620 0.0828 0.045 Uiso 0.454(3) 1 calc PR B 2 0
C20' C 0.0198(8) 0.2683(10) 0.0256(9) 0.0363(19) Uani 0.454(3) 1 d PD B 2 0
H20' H -0.0532 0.2708 -0.0248 0.044 Uiso 0.454(3) 1 calc PR B 2 0
C21 C 0.50240(12) 0.39057(18) 0.15253(9) 0.0296(3) Uani 1 1 d . . . 0
C22 C 0.66479(12) 0.40685(18) 0.06188(10) 0.0332(3) Uani 1 1 d . . . 0
C23 C 0.63708(16) 0.2572(2) 0.01790(11) 0.0419(3) Uani 1 1 d . B . 0
H23A H 0.6270 0.1850 0.0639 0.050 Uiso 1 1 calc R . . 0
H23B H 0.7090 0.2278 -0.0083 0.050 Uiso 1 1 calc R . . 0
H23C H 0.5573 0.2616 -0.0305 0.050 Uiso 1 1 calc R . . 0
C24 C 0.68041(19) 0.5188(2) -0.00953(15) 0.0553(5) Uani 1 1 d . B . 0
H24A H 0.6017 0.5210 -0.0589 0.066 Uiso 1 1 calc R . . 0
H24B H 0.7541 0.4912 -0.0343 0.066 Uiso 1 1 calc R . . 0
H24C H 0.6956 0.6165 0.0186 0.066 Uiso 1 1 calc R . . 0
C25 C 0.77897(15) 0.4072(2) 0.14354(12) 0.0502(4) Uani 1 1 d . B . 0
H25A H 0.7848 0.5030 0.1740 0.060 Uiso 1 1 calc R . . 0
H25B H 0.8584 0.3889 0.1234 0.060 Uiso 1 1 calc R . . 0
H25C H 0.7677 0.3297 0.1862 0.060 Uiso 1 1 calc R . . 0
C26 C -0.00970(12) 0.76599(17) 0.23889(9) 0.0291(3) Uani 1 1 d . . . 0
C27 C -0.21231(13) 0.86783(17) 0.26143(11) 0.0369(3) Uani 1 1 d . . . 0
C28 C -0.1520(2) 1.0058(2) 0.30829(16) 0.0610(5) Uani 1 1 d . . . 0
H28A H -0.1120 0.9842 0.3724 0.073 Uiso 1 1 calc R . . 0
H28B H -0.2187 1.0813 0.3046 0.073 Uiso 1 1 calc R . . 0
H28C H -0.0859 1.0417 0.2783 0.073 Uiso 1 1 calc R . . 0
C29 C -0.30859(17) 0.8021(2) 0.30940(16) 0.0586(5) Uani 1 1 d . . . 0
H29A H -0.3392 0.7074 0.2813 0.070 Uiso 1 1 calc R . . 0
H29B H -0.3820 0.8692 0.3039 0.070 Uiso 1 1 calc R . . 0
H29C H -0.2668 0.7871 0.3740 0.070 Uiso 1 1 calc R . . 0
C30 C -0.27247(19) 0.8904(3) 0.16135(14) 0.0634(5) Uani 1 1 d . . . 0
H30A H -0.2081 0.9322 0.1318 0.076 Uiso 1 1 calc R . . 0
H30B H -0.3459 0.9581 0.1541 0.076 Uiso 1 1 calc R . . 0
H30C H -0.3025 0.7957 0.1331 0.076 Uiso 1 1 calc R . . 0
O6 O 0.4130(5) 0.0032(7) 0.2475(4) 0.060(2) Uani 0.248(6) 1 d P . . 2
H2N H 0.3845(19) 0.549(2) 0.1434(13) 0.045(5) Uiso 1 1 d . . . 0

loop_
_atom_site_aniso_label
_atom_site_aniso_U_11
_atom_site_aniso_U_22
_atom_site_aniso_U_33
_atom_site_aniso_U_23
_atom_site_aniso_U_13
_atom_site_aniso_U_12
O1 0.0363(5) 0.0470(6) 0.0488(6) 0.0213(5) 0.0257(5) 0.0127(5)
O2 0.0231(4) 0.0323(5) 0.0421(5) 0.0044(4) 0.0126(4) 0.0055(4)
O3 0.0501(6) 0.0413(6) 0.0693(8) 0.0240(6) 0.0371(6) 0.0192(5)
O4 0.0302(5) 0.0381(5) 0.0399(5) 0.0070(4) 0.0222(4) 0.0069(4)
O5 0.0490(6) 0.0467(6) 0.0484(6) 0.0194(5) 0.0309(5) 0.0222(5)
N1 0.0210(5) 0.0319(6) 0.0297(5) 0.0056(4) 0.0116(4) 0.0037(4)
N2 0.0290(5) 0.0367(6) 0.0376(6) 0.0116(5) 0.0200(5) 0.0092(5)
C1 0.0249(6) 0.0344(7) 0.0329(6) 0.0064(5) 0.0136(5) 0.0051(5)
C2 0.0220(6) 0.0355(7) 0.0299(6) 0.0072(5) 0.0123(5) 0.0049(5)
C3 0.0248(6) 0.0338(6) 0.0262(6) 0.0023(5) 0.0114(5) 0.0033(5)
C4 0.0338(7) 0.0410(8) 0.0345(7) 0.0102(6) 0.0173(6) 0.0120(6)
C5 0.0476(9) 0.0390(8) 0.0396(8) 0.0139(6) 0.0236(7) 0.0116(7)
C6 0.0367(7) 0.0412(8) 0.0430(8) 0.0110(6) 0.0251(6) 0.0037(6)
C7 0.0250(6) 0.0374(8) 0.0366(6) 0.0039(6) 0.0150(5) 0.0044(5)
C8 0.0248(6) 0.0293(6) 0.0240(5) 0.0013(5) 0.0093(5) 0.0025(5)
C9 0.0219(6) 0.0461(8) 0.0421(7) 0.0017(6) 0.0129(6) 0.0037(6)
C10 0.0240(16) 0.031(2) 0.053(2) -0.0007(16) 0.0210(19) -0.007(2)
C11 0.0370(16) 0.0408(18) 0.064(3) 0.0106(19) 0.012(2) -0.0020(12)
C12 0.043(2) 0.036(2) 0.113(6) -0.023(3) 0.022(4) -0.0024(16)
C13 0.0370(17) 0.045(3) 0.092(3) -0.031(3) 0.0294(19) -0.0141(17)
C14 0.0352(15) 0.053(3) 0.0481(17) -0.0177(16) 0.0189(14) -0.0190(16)
C15 0.0252(19) 0.038(2) 0.0400(15) -0.0062(13) 0.0102(12) -0.0015(14)
C10' 0.018(3) 0.030(4) 0.045(4) 0.001(3) 0.015(4) -0.010(4)
C11' 0.030(3) 0.025(3) 0.034(3) -0.002(2) 0.007(3) 0.0000(19)
C12' 0.034(3) 0.029(3) 0.067(5) -0.011(3) 0.011(3) 0.001(2)
C13' 0.033(3) 0.035(5) 0.070(7) -0.025(5) 0.025(5) -0.010(3)
C14' 0.038(3) 0.039(5) 0.036(3) 0.003(3) 0.009(2) -0.006(3)
C15' 0.027(4) 0.037(4) 0.059(5) 0.004(3) 0.008(3) 0.011(3)
C16 0.0261(6) 0.0366(7) 0.0304(6) 0.0092(6) 0.0166(5) 0.0075(5)
S1 0.0465(5) 0.0359(6) 0.0357(6) 0.0050(5) 0.0124(4) -0.0063(4)
C17 0.053(6) 0.036(5) 0.032(4) 0.019(3) 0.035(3) 0.016(3)
C18 0.045(3) 0.044(3) 0.049(4) 0.001(3) 0.019(3) -0.002(2)
C19 0.021(3) 0.057(2) 0.0324(19) 0.0025(16) 0.007(2) 0.0135(17)
C20 0.028(2) 0.054(3) 0.030(2) -0.007(2) 0.013(3) 0.0008(19)
S1' 0.0463(6) 0.0519(10) 0.0340(8) 0.0114(6) 0.0080(6) -0.0052(6)
C17' 0.015(4) 0.032(5) 0.033(5) -0.007(3) 0.002(3) 0.003(3)
C18' 0.074(3) 0.045(4) 0.043(3) 0.014(2) 0.021(3) 0.006(3)
C19' 0.038(4) 0.032(3) 0.051(4) -0.001(3) 0.030(2) -0.003(2)
C20' 0.019(4) 0.048(3) 0.045(4) -0.001(2) 0.015(3) 0.006(3)
C21 0.0265(6) 0.0381(7) 0.0276(6) 0.0031(6) 0.0129(5) 0.0044(5)
C22 0.0264(6) 0.0394(7) 0.0403(7) -0.0034(6) 0.0209(6) 0.0012(6)
C23 0.0412(8) 0.0468(9) 0.0438(8) -0.0107(7) 0.0220(7) -0.0027(7)
C24 0.0569(11) 0.0527(10) 0.0729(12) 0.0105(9) 0.0482(10) 0.0026(8)
C25 0.0306(7) 0.0693(12) 0.0521(9) -0.0202(9) 0.0125(7) 0.0024(8)
C26 0.0258(6) 0.0313(6) 0.0326(6) 0.0022(5) 0.0121(5) 0.0044(5)
C27 0.0276(6) 0.0344(8) 0.0521(8) 0.0013(6) 0.0160(6) 0.0089(6)
C28 0.0587(11) 0.0421(9) 0.0935(15) -0.0194(10) 0.0404(11) -0.0001(8)
C29 0.0351(8) 0.0551(11) 0.0957(15) 0.0142(10) 0.0358(9) 0.0130(7)
C30 0.0467(10) 0.0775(14) 0.0612(11) 0.0122(11) 0.0037(8) 0.0302(10)
O6 0.047(3) 0.065(4) 0.069(4) 0.035(3) 0.020(3) 0.011(2)

loop_
_atom_type_symbol
_atom_type_description
_atom_type_scat_dispersion_real
_atom_type_scat_dispersion_imag
_atom_type_scat_source
C C 0.0033 0.0016 'International Tables Vol C Tables 4.2.6.8 and 6.1.1.4'
H H 0.0000 0.0000 'International Tables Vol C Tables 4.2.6.8 and 6.1.1.4'
N N 0.0061 0.0033 'International Tables Vol C Tables 4.2.6.8 and 6.1.1.4'
O O 0.0106 0.0060 'International Tables Vol C Tables 4.2.6.8 and 6.1.1.4'
S S 0.1246 0.1234 'International Tables Vol C Tables 4.2.6.8 and 6.1.1.4'

loop_
_geom_angle_atom_site_label_1
_geom_angle_atom_site_label_2
_geom_angle_atom_site_label_3
_geom_angle
C26 O2 C27 120.01(11)
C21 O4 C22 120.69(11)
C26 N1 C1 121.11(11)
C26 N1 C8 128.90(10)
C1 N1 C8 109.39(10)
C21 N2 C16 120.43(12)
C21 N2 H2N 116.7(13)
C16 N2 H2N 119.5(13)
O1 C1 N1 126.10(12)
O1 C1 C2 125.60(12)
N1 C1 C2 108.30(10)
C3 C2 C1 102.50(10)
C3 C2 C16 112.04(11)
C1 C2 C16 111.23(10)
C3 C2 C9 112.32(11)
C1 C2 C9 108.61(12)
C16 C2 C9 109.90(10)
C4 C3 C8 120.52(12)
C4 C3 C2 129.03(12)
C8 C3 C2 110.45(11)
C3 C4 C5 118.83(13)
C3 C4 H4 120.6
C5 C4 H4 120.6
C6 C5 C4 120.13(13)
C6 C5 H5 119.9
C4 C5 H5 119.9
C5 C6 C7 121.59(13)
C5 C6 H6 119.2
C7 C6 H6 119.2
C8 C7 C6 117.73(12)
C8 C7 H7 121.1
C6 C7 H7 121.1
C7 C8 C3 121.19(12)
C7 C8 N1 129.82(12)
C3 C8 N1 108.97(10)
C10' C9 C10 12.4(6)
C10' C9 C2 115.9(9)
C10 C9 C2 114.5(5)
C10' C9 H9A 117.7
C10 C9 H9A 108.6
C2 C9 H9A 108.6
C10' C9 H9B 97.1
C10 C9 H9B 108.6
C2 C9 H9B 108.6
H9A C9 H9B 107.6
C15 C10 C11 115.8(3)
C15 C10 C9 121.3(3)
C11 C10 C9 122.6(4)
C12 C11 C10 121.5(4)
C12 C11 H11 119.3
C10 C11 H11 119.3
C13 C12 C11 121.7(4)
C13 C12 H12 119.2
C11 C12 H12 119.2
C12 C13 C14 119.1(3)
C12 C13 H13 120.4
C14 C13 H13 120.4
C13 C14 C15 119.4(3)
C13 C14 H14 120.3
C15 C14 H14 120.3
C10 C15 C14 122.2(3)
C10 C15 H15 118.9
C14 C15 H15 118.9
C15' C10' C11' 117.5(4)
C15' C10' C9 119.8(5)
C11' C10' C9 121.5(5)
C12' C11' C10' 120.1(5)
C12' C11' H11' 119.9
C10' C11' H11' 119.9
C13' C12' C11' 121.6(5)
C13' C12' H12' 119.2
C11' C12' H12' 119.2
C12' C13' C14' 120.1(4)
C12' C13' H13' 120.0
C14' C13' H13' 120.0
C13' C14' C15' 118.6(4)
C13' C14' H14' 120.7
C15' C14' H14' 120.7
C10' C15' C14' 121.4(4)
C10' C15' H15' 119.3
C14' C15' H15' 119.3
N2 C16 C17 112.15(19)
N2 C16 C17' 111.2(2)
C17 C16 C17' 1.6(3)
N2 C16 C2 110.41(11)
C17 C16 C2 113.7(3)
C17' C16 C2 113.2(3)
N2 C16 H16 106.7
C17 C16 H16 106.7
C17' C16 H16 108.2
C2 C16 H16 106.7
C17 S1 C20 92.8(3)
C18 C17 C16 127.6(4)
C18 C17 S1 111.5(3)
C16 C17 S1 120.9(2)
C17 C18 C19 112.3(6)
C17 C18 H18 123.9
C19 C18 H18 123.9
C20 C19 C18 112.2(8)
C20 C19 H19 123.9
C18 C19 H19 123.9
C19 C20 S1 109.7(6)
C19 C20 H20 125.2
S1 C20 H20 125.2
C20' S1' C17' 95.7(4)
C18' C17' C16 130.4(3)
C18' C17' S1' 106.6(3)
C16 C17' S1' 123.0(2)
C17' C18' C19' 115.9(6)
C17' C18' H18' 122.1
C19' C18' H18' 122.1
C20' C19' C18' 111.1(8)
C20' C19' H19' 124.4
C18' C19' H19' 124.4
C19' C20' S1' 108.1(7)
C19' C20' H20' 126.0
S1' C20' H20' 126.0
O5 C21 O4 126.64(12)
O5 C21 N2 123.97(12)
O4 C21 N2 109.38(12)
O4 C22 C25 108.96(11)
O4 C22 C23 110.28(11)
C25 C22 C23 113.24(14)
O4 C22 C24 102.36(12)
C25 C22 C24 111.96(15)
C23 C22 C24 109.49(13)
C22 C23 H23A 109.5
C22 C23 H23B 109.5
H23A C23 H23B 109.5
C22 C23 H23C 109.5
H23A C23 H23C 109.5
H23B C23 H23C 109.5
C22 C24 H24A 109.5
C22 C24 H24B 109.5
H24A C24 H24B 109.5
C22 C24 H24C 109.5
H24A C24 H24C 109.5
H24B C24 H24C 109.5
C22 C25 H25A 109.5
C22 C25 H25B 109.5
H25A C25 H25B 109.5
C22 C25 H25C 109.5
H25A C25 H25C 109.5
H25B C25 H25C 109.5
O3 C26 O2 126.67(12)
O3 C26 N1 122.47(11)
O2 C26 N1 110.86(11)
O2 C27 C28 109.16(13)
O2 C27 C30 109.95(13)
C28 C27 C30 112.86(17)
O2 C27 C29 101.77(12)
C28 C27 C29 111.45(15)
C30 C27 C29 111.07(16)
C27 C28 H28A 109.5
C27 C28 H28B 109.5
H28A C28 H28B 109.5
C27 C28 H28C 109.5
H28A C28 H28C 109.5
H28B C28 H28C 109.5
C27 C29 H29A 109.5
C27 C29 H29B 109.5
H29A C29 H29B 109.5
C27 C29 H29C 109.5
H29A C29 H29C 109.5
H29B C29 H29C 109.5
C27 C30 H30A 109.5
C27 C30 H30B 109.5
H30A C30 H30B 109.5
C27 C30 H30C 109.5
H30A C30 H30C 109.5
H30B C30 H30C 109.5

loop_
_geom_bond_atom_site_label_1
_geom_bond_atom_site_label_2
_geom_bond_distance
O1 C1 1.2004(16)
O2 C26 1.3265(15)
O2 C27 1.4975(16)
O3 C26 1.1957(18)
O4 C21 1.3407(16)
O4 C22 1.4836(14)
O5 C21 1.2092(19)
N1 C26 1.4068(17)
N1 C1 1.4184(15)
N1 C8 1.4354(16)
N2 C21 1.3579(17)
N2 C16 1.4579(16)
N2 H2N 0.84(2)
C1 C2 1.5246(18)
C2 C3 1.5027(17)
C2 C16 1.5542(19)
C2 C9 1.561(2)
C3 C4 1.3808(19)
C3 C8 1.3942(18)
C4 C5 1.394(2)
C4 H4 0.9500
C5 C6 1.384(2)
C5 H5 0.9500
C6 C7 1.392(2)
C6 H6 0.9500
C7 C8 1.3847(18)
C7 H7 0.9500
C9 C10' 1.483(3)
C9 C10 1.510(2)
C9 H9A 0.9900
C9 H9B 0.9900
C10 C15 1.387(4)
C10 C11 1.397(4)
C11 C12 1.371(5)
C11 H11 0.9500
C12 C13 1.352(7)
C12 H12 0.9500
C13 C14 1.378(6)
C13 H13 0.9500
C14 C15 1.395(4)
C14 H14 0.9500
C15 H15 0.9500
C10' C15' 1.383(5)
C10' C11' 1.394(4)
C11' C12' 1.371(6)
C11' H11' 0.9500
C12' C13' 1.351(7)
C12' H12' 0.9500
C13' C14' 1.381(6)
C13' H13' 0.9500
C14' C15' 1.395(4)
C14' H14' 0.9500
C15' H15' 0.9500
C16 C17 1.488(3)
C16 C17' 1.508(2)
C16 H16 1.0000
S1 C17 1.698(2)
S1 C20 1.710(3)
C17 C18 1.359(3)
C18 C19 1.420(3)
C18 H18 0.9500
C19 C20 1.380(3)
C19 H19 0.9500
C20 H20 0.9500
S1' C20' 1.707(3)
S1' C17' 1.719(3)
C17' C18' 1.362(3)
C18' C19' 1.422(3)
C18' H18' 0.9500
C19' C20' 1.381(3)
C19' H19' 0.9500
C20' H20' 0.9500
C22 C25 1.511(2)
C22 C23 1.511(2)
C22 C24 1.521(2)
C23 H23A 0.9800
C23 H23B 0.9800
C23 H23C 0.9800
C24 H24A 0.9800
C24 H24B 0.9800
C24 H24C 0.9800
C25 H25A 0.9800
C25 H25B 0.9800
C25 H25C 0.9800
C27 C28 1.506(2)
C27 C30 1.508(3)
C27 C29 1.514(2)
C28 H28A 0.9800
C28 H28B 0.9800
C28 H28C 0.9800
C29 H29A 0.9800
C29 H29B 0.9800
C29 H29C 0.9800
C30 H30A 0.9800
C30 H30B 0.9800
C30 H30C 0.9800

loop_
_geom_torsion_atom_site_label_1
_geom_torsion_atom_site_label_2
_geom_torsion_atom_site_label_3
_geom_torsion_atom_site_label_4
_geom_torsion
C26 N1 C1 O1 -14.3(2)
C8 N1 C1 O1 173.87(14)
C26 N1 C1 C2 165.77(12)
C8 N1 C1 C2 -6.09(15)
O1 C1 C2 C3 -173.88(15)
N1 C1 C2 C3 6.08(15)
O1 C1 C2 C16 -53.97(19)
N1 C1 C2 C16 125.99(11)
O1 C1 C2 C9 67.10(18)
N1 C1 C2 C9 -112.94(12)
C1 C2 C3 C4 175.47(14)
C16 C2 C3 C4 56.13(19)
C9 C2 C3 C4 -68.15(19)
C1 C2 C3 C8 -4.07(15)
C16 C2 C3 C8 -123.41(12)
C9 C2 C3 C8 112.31(13)
C8 C3 C4 C5 1.7(2)
C2 C3 C4 C5 -177.80(14)
C3 C4 C5 C6 -1.3(2)
C4 C5 C6 C7 0.0(2)
C5 C6 C7 C8 0.9(2)
C6 C7 C8 C3 -0.5(2)
C6 C7 C8 N1 177.25(14)
C4 C3 C8 C7 -0.8(2)
C2 C3 C8 C7 178.81(12)
C4 C3 C8 N1 -178.97(12)
C2 C3 C8 N1 0.62(15)
C26 N1 C8 C7 14.5(2)
C1 N1 C8 C7 -174.50(14)
C26 N1 C8 C3 -167.54(13)
C1 N1 C8 C3 3.49(15)
C3 C2 C9 C10' -54.6(5)
C1 C2 C9 C10' 58.1(5)
C16 C2 C9 C10' 180.0(5)
C3 C2 C9 C10 -41.0(3)
C1 C2 C9 C10 71.6(3)
C16 C2 C9 C10 -166.5(3)
C10' C9 C10 C15 -155(7)
C2 C9 C10 C15 104.9(9)
C10' C9 C10 C11 18(5)
C2 C9 C10 C11 -81.6(10)
C15 C10 C11 C12 -5.7(13)
C9 C10 C11 C12 -179.5(7)
C10 C11 C12 C13 3.7(10)
C11 C12 C13 C14 -0.5(7)
C12 C13 C14 C15 -0.3(5)
C11 C10 C15 C14 4.9(13)
C9 C10 C15 C14 178.8(6)
C13 C14 C15 C10 -2.1(9)
C10 C9 C10' C15' 13(5)
C2 C9 C10' C15' 99.1(17)
C10 C9 C10' C11' -154(8)
C2 C9 C10' C11' -68(2)
C15' C10' C11' C12' 8(3)
C9 C10' C11' C12' 174.8(13)
C10' C11' C12' C13' -0.6(19)
C11' C12' C13' C14' -3.4(17)
C12' C13' C14' C15' 0.2(15)
C11' C10' C15' C14' -11(3)
C9 C10' C15' C14' -178.4(12)
C13' C14' C15' C10' 7.2(18)
C21 N2 C16 C17 -84.7(3)
C21 N2 C16 C17' -86.1(3)
C21 N2 C16 C2 147.28(12)
C3 C2 C16 N2 -177.44(10)
C1 C2 C16 N2 68.49(13)
C9 C2 C16 N2 -51.83(14)
C3 C2 C16 C17 55.45(18)
C1 C2 C16 C17 -58.62(18)
C9 C2 C16 C17 -178.94(16)
C3 C2 C16 C17' 57.07(19)
C1 C2 C16 C17' -57.00(19)
C9 C2 C16 C17' -177.32(17)
N2 C16 C17 C18 -36.3(8)
C17' C16 C17 C18 18(20)
C2 C16 C17 C18 89.9(7)
N2 C16 C17 S1 142.2(4)
C17' C16 C17 S1 -163(21)
C2 C16 C17 S1 -91.6(5)
C20 S1 C17 C18 -4.4(6)
C20 S1 C17 C16 176.9(7)
C16 C17 C18 C19 176.2(8)
S1 C17 C18 C19 -2.4(9)
C17 C18 C19 C20 10.3(12)
C18 C19 C20 S1 -13.2(12)
C17 S1 C20 C19 10.1(9)
N2 C16 C17' C18' 144.2(7)
C17 C16 C17' C18' 18(20)
C2 C16 C17' C18' -90.7(8)
N2 C16 C17' S1' -34.9(7)
C17 C16 C17' S1' -161(22)
C2 C16 C17' S1' 90.1(6)
C20' S1' C17' C18' 3.1(7)
C20' S1' C17' C16 -177.6(8)
C16 C17' C18' C19' -172.5(9)
S1' C17' C18' C19' 6.7(9)
C17' C18' C19' C20' -16.1(14)
C18' C19' C20' S1' 17.0(13)
C17' S1' C20' C19' -11.8(10)
C22 O4 C21 O5 -6.0(2)
C22 O4 C21 N2 173.04(11)
C16 N2 C21 O5 -15.4(2)
C16 N2 C21 O4 165.53(11)
C21 O4 C22 C25 -62.60(17)
C21 O4 C22 C23 62.27(17)
C21 O4 C22 C24 178.71(14)
C27 O2 C26 O3 -3.1(2)
C27 O2 C26 N1 176.73(11)
C1 N1 C26 O3 -1.0(2)
C8 N1 C26 O3 169.09(14)
C1 N1 C26 O2 179.11(12)
C8 N1 C26 O2 -10.78(19)
C26 O2 C27 C28 -63.02(18)
C26 O2 C27 C30 61.29(19)
C26 O2 C27 C29 179.08(14)
